data_7023947
loop_
_publ_author_name
'Gao, Bo'
'Duan, Ranlong'
'Pang, Xuan'
'Li, Xiang'
'Qu, Zhi'
'Shao, Huili'
'Wang, Xianhong'
'Chen, Xuesi'

_publ_section_title
;
 Zinc complexes containing asymmetrical N,N,O-tridentate ligands and their
 application in lactide polymerization.
;
_journal_issue 46
_journal_name_full 'Dalton transactions (Cambridge, England : 2003)'
_journal_page_first 16334
_journal_page_last 16342
_journal_paper_doi 10.1039/c3dt52016a
_journal_volume 42
_journal_year 2013
_chemical_formula_sum 'C70 H74 N4 O6 Zn'
_chemical_formula_weight 1132.70
_chemical_name_systematic
;
?
;
_space_group_IT_number 14
_symmetry_cell_setting monoclinic
_symmetry_space_group_name_Hall '-P 2yn'
_symmetry_space_group_name_H-M 'P 1 21/n 1'
_atom_sites_solution_hydrogens geom
_atom_sites_solution_primary direct
_atom_sites_solution_secondary difmap
_audit_creation_method SHELXL-97
_cell_angle_alpha 90.00
_cell_angle_beta 101.0360(10)
_cell_angle_gamma 90.00
_cell_formula_units_Z 4
_cell_length_a 15.5610(9)
_cell_length_b 15.8885(9)
_cell_length_c 24.3185(14)
_cell_measurement_reflns_used 3189
_cell_measurement_temperature 293(2)
_cell_measurement_theta_max 21.44
_cell_measurement_theta_min 2.65
_cell_volume 5901.3(6)
_computing_cell_refinement 'Bruker SMART'
_computing_data_collection 'Bruker SMART'
_computing_data_reduction 'Bruker SAINT'
_computing_molecular_graphics 'Bruker SHELXTL'
_computing_publication_material 'Bruker SHELXTL'
_computing_structure_refinement 'SHELXL-97 (Sheldrick, 1997)'
_computing_structure_solution 'SHELXS-97 (Sheldrick, 1990)'
_diffrn_ambient_temperature 293(2)
_diffrn_measured_fraction_theta_full 0.999
_diffrn_measured_fraction_theta_max 0.999
_diffrn_measurement_device_type 'Bruker APEX CCD area detector'
_diffrn_measurement_method 'phi and omega scans'
_diffrn_radiation_monochromator graphite
_diffrn_radiation_source 'fine-focus sealed tube'
_diffrn_radiation_type MoK\a
_diffrn_radiation_wavelength 0.71073
_diffrn_reflns_av_R_equivalents 0.0702
_diffrn_reflns_av_sigmaI/netI 0.0793
_diffrn_reflns_limit_h_max 18
_diffrn_reflns_limit_h_min -18
_diffrn_reflns_limit_k_max 17
_diffrn_reflns_limit_k_min -18
_diffrn_reflns_limit_l_max 28
_diffrn_reflns_limit_l_min -28
_diffrn_reflns_number 34470
_diffrn_reflns_theta_full 25.04
_diffrn_reflns_theta_max 25.04
_diffrn_reflns_theta_min 1.44
_exptl_absorpt_coefficient_mu 0.473
_exptl_absorpt_correction_T_max 0.9498
_exptl_absorpt_correction_T_min 0.8989
_exptl_absorpt_correction_type multi-scan
_exptl_absorpt_process_details '(SADABS; Sheldrick, 1996)'
_exptl_crystal_density_diffrn 1.275
_exptl_crystal_density_method 'not measured'
_exptl_crystal_F_000 2400
_exptl_crystal_size_max 0.23
_exptl_crystal_size_mid 0.17
_exptl_crystal_size_min 0.11
_refine_diff_density_max 0.461
_refine_diff_density_min -0.384
_refine_diff_density_rms 0.067
_refine_ls_extinction_method none
_refine_ls_goodness_of_fit_ref 1.022
_refine_ls_hydrogen_treatment constr
_refine_ls_matrix_type full
_refine_ls_number_parameters 732
_refine_ls_number_reflns 10448
_refine_ls_number_restraints 0
_refine_ls_restrained_S_all 1.022
_refine_ls_R_factor_all 0.1124
_refine_ls_R_factor_gt 0.0612
_refine_ls_shift/su_max 0.008
_refine_ls_shift/su_mean 0.000
_refine_ls_structure_factor_coef Fsqd
_refine_ls_weighting_details 'calc w=1/[\s^2^(Fo^2^)+(0.0857P)^2^+0.9144P] where P=(Fo^2^+2Fc^2^)/3'
_refine_ls_weighting_scheme calc
_refine_ls_wR_factor_gt 0.1470
_refine_ls_wR_factor_ref 0.1754
_reflns_number_gt 6427
_reflns_number_total 10448
_reflns_threshold_expression >2sigma(I)
_cod_data_source_file c3dt52016a.txt
_cod_data_source_block w219
_cod_depositor_comments
;
The following automatic conversions were performed:

'_symmetry_cell_setting' value 'Monoclinic' changed to 'monoclinic'
according to /home/saulius/struct/CIF-dictionaries/cif_core.dic
dictionary named 'cif_core.dic' version 2.4.2 from 2011-04-26.

Automatic conversion script
Id: cif_fix_values 1891 2012-01-12 08:04:46Z andrius 
;
_cod_original_sg_symbol_H-M P2(1)/n
_cod_database_code 7023947

loop_
_symmetry_equiv_pos_as_xyz
'x, y, z'
'-x+1/2, y+1/2, -z+1/2'
'-x, -y, -z'
'x-1/2, -y-1/2, z-1/2'

loop_
_atom_site_label
_atom_site_type_symbol
_atom_site_fract_x
_atom_site_fract_y
_atom_site_fract_z
_atom_site_U_iso_or_equiv
_atom_site_adp_type
_atom_site_occupancy
_atom_site_symmetry_multiplicity
_atom_site_calc_flag
_atom_site_refinement_flags
Zn1 Zn 0.66596(3) 0.19298(3) 0.914302(18) 0.03246(16) Uani 1 1 d .
O1 O 0.55985(17) 0.08972(18) 0.90098(10) 0.0385(7) Uani 1 1 d .
O2 O 0.54898(17) 0.27330(18) 0.93040(11) 0.0377(7) Uani 1 1 d .
O3 O -0.0758(2) 0.2041(2) 0.90827(15) 0.0697(11) Uani 1 1 d .
O4 O 0.9019(4) 0.4529(5) 0.9508(3) 0.158(2) Uani 1 1 d .
O5 O 0.2540(5) 0.3517(4) 0.7830(2) 0.139(2) Uani 1 1 d .
O6 O 0.3314(2) 0.4623(3) 0.95893(15) 0.0739(11) Uani 1 1 d .
N1 N 0.6226(2) 0.1923(2) 0.83179(12) 0.0306(7) Uani 1 1 d .
N2 N 0.7572(2) 0.3015(2) 0.91151(13) 0.0368(8) Uani 1 1 d .
H2A H 0.7837 0.3167 0.9463 0.044 Uiso 1 1 calc R
H2B H 0.7985 0.2881 0.8916 0.044 Uiso 1 1 calc R
N3 N 0.6771(2) 0.1934(2) 0.99687(12) 0.0327(8) Uani 1 1 d .
N4 N 0.7706(2) 0.0972(2) 0.91418(13) 0.0366(8) Uani 1 1 d .
H4A H 0.7677 0.0771 0.8793 0.044 Uiso 1 1 calc R
H4B H 0.8235 0.1210 0.9254 0.044 Uiso 1 1 calc R
C1 C 0.6793(3) 0.2164(2) 0.79594(15) 0.0312(9) Uani 1 1 d .
C2 C 0.7130(3) 0.1538(3) 0.76357(16) 0.0375(10) Uani 1 1 d .
H2 H 0.6928 0.0988 0.7640 0.045 Uiso 1 1 calc R
C3 C 0.7737(3) 0.1724(3) 0.73223(17) 0.0414(11) Uani 1 1 d .
H3 H 0.7945 0.1299 0.7120 0.050 Uiso 1 1 calc R
C4 C 0.8058(3) 0.2549(3) 0.72975(16) 0.0360(10) Uani 1 1 d .
C5 C 0.8719(3) 0.2758(3) 0.69932(18) 0.0442(11) Uani 1 1 d .
H5 H 0.8931 0.2343 0.6785 0.053 Uiso 1 1 calc R
C6 C 0.9050(3) 0.3546(3) 0.69970(19) 0.0478(12) Uani 1 1 d .
H6 H 0.9486 0.3667 0.6795 0.057 Uiso 1 1 calc R
C7 C 0.8734(3) 0.4173(3) 0.73045(18) 0.0450(11) Uani 1 1 d .
H7 H 0.8964 0.4714 0.7308 0.054 Uiso 1 1 calc R
C8 C 0.8089(3) 0.4007(3) 0.76020(17) 0.0398(10) Uani 1 1 d .
H8 H 0.7881 0.4439 0.7799 0.048 Uiso 1 1 calc R
C9 C 0.7734(3) 0.3188(2) 0.76155(15) 0.0314(9) Uani 1 1 d .
C10 C 0.7083(2) 0.2985(2) 0.79406(15) 0.0300(9) Uani 1 1 d .
C11 C 0.6747(2) 0.3652(2) 0.82777(15) 0.0311(9) Uani 1 1 d .
C12 C 0.7028(2) 0.3676(2) 0.88497(16) 0.0323(9) Uani 1 1 d .
C13 C 0.6722(3) 0.4288(3) 0.91837(16) 0.0369(10) Uani 1 1 d .
H13 H 0.6917 0.4281 0.9570 0.044 Uiso 1 1 calc R
C14 C 0.6153(3) 0.4882(3) 0.89517(17) 0.0427(11) Uani 1 1 d .
H14 H 0.5971 0.5291 0.9178 0.051 Uiso 1 1 calc R
C15 C 0.5824(3) 0.4894(3) 0.83650(17) 0.0381(10) Uani 1 1 d .
C16 C 0.5205(3) 0.5493(3) 0.8108(2) 0.0465(11) Uani 1 1 d .
H16 H 0.5015 0.5907 0.8327 0.056 Uiso 1 1 calc R
C17 C 0.4882(3) 0.5478(3) 0.7550(2) 0.0540(13) Uani 1 1 d .
H17 H 0.4470 0.5875 0.7390 0.065 Uiso 1 1 calc R
C18 C 0.5170(3) 0.4862(3) 0.7214(2) 0.0541(13) Uani 1 1 d .
H18 H 0.4945 0.4851 0.6832 0.065 Uiso 1 1 calc R
C19 C 0.5777(3) 0.4280(3) 0.74429(17) 0.0428(11) Uani 1 1 d .
H19 H 0.5964 0.3881 0.7212 0.051 Uiso 1 1 calc R
C20 C 0.6131(3) 0.4268(2) 0.80256(16) 0.0342(10) Uani 1 1 d .
C21 C 0.5535(2) 0.1394(2) 0.80951(16) 0.0308(9) Uani 1 1 d .
C22 C 0.5129(3) 0.1370(3) 0.75310(16) 0.0402(10) Uani 1 1 d .
H22 H 0.5334 0.1720 0.7278 0.048 Uiso 1 1 calc R
C23 C 0.4434(3) 0.0844(3) 0.73383(18) 0.0487(12) Uani 1 1 d .
H23 H 0.4189 0.0836 0.6958 0.058 Uiso 1 1 calc R
C24 C 0.4099(3) 0.0331(3) 0.77016(18) 0.0512(12) Uani 1 1 d .
H24 H 0.3629 -0.0022 0.7569 0.061 Uiso 1 1 calc R
C25 C 0.4467(3) 0.0345(3) 0.82633(17) 0.0402(10) Uani 1 1 d .
H25 H 0.4239 0.0006 0.8513 0.048 Uiso 1 1 calc R
C26 C 0.5168(2) 0.0856(3) 0.84554(16) 0.0328(9) Uani 1 1 d .
C27 C 0.5228(3) 0.0459(3) 0.94209(17) 0.0462(11) Uani 1 1 d .
H27A H 0.4638 0.0649 0.9407 0.069 Uiso 1 1 calc R
H27B H 0.5570 0.0568 0.9786 0.069 Uiso 1 1 calc R
H27C H 0.5226 -0.0134 0.9346 0.069 Uiso 1 1 calc R
C28 C 0.7618(2) 0.1940(3) 1.02927(15) 0.0317(9) Uani 1 1 d .
C29 C 0.7967(3) 0.2698(3) 1.05730(16) 0.0375(10) Uani 1 1 d .
H29 H 0.7600 0.3159 1.0576 0.045 Uiso 1 1 calc R
C30 C 0.8810(3) 0.2757(3) 1.08315(17) 0.0406(10) Uani 1 1 d .
H30 H 0.9009 0.3259 1.1007 0.049 Uiso 1 1 calc R
C31 C 0.9397(3) 0.2083(3) 1.08436(16) 0.0357(10) Uani 1 1 d .
C32 C 1.0289(3) 0.2140(3) 1.10888(16) 0.0442(11) Uani 1 1 d .
H32 H 1.0503 0.2635 1.1268 0.053 Uiso 1 1 calc R
C33 C 1.0850(3) 0.1480(3) 1.10699(18) 0.0500(12) Uani 1 1 d .
H33 H 1.1441 0.1533 1.1229 0.060 Uiso 1 1 calc R
C34 C 1.0532(3) 0.0730(3) 1.08111(18) 0.0471(12) Uani 1 1 d .
H34 H 1.0913 0.0282 1.0800 0.057 Uiso 1 1 calc R
C35 C 0.9667(3) 0.0645(3) 1.05734(16) 0.0373(10) Uani 1 1 d .
H35 H 0.9466 0.0137 1.0407 0.045 Uiso 1 1 calc R
C36 C 0.9072(2) 0.1317(3) 1.05766(15) 0.0320(9) Uani 1 1 d .
C37 C 0.8166(2) 0.1249(2) 1.03166(15) 0.0301(9) Uani 1 1 d .
C38 C 0.7801(2) 0.0435(2) 1.00813(16) 0.0321(9) Uani 1 1 d .
C39 C 0.7638(2) -0.0232(3) 1.04453(17) 0.0364(10) Uani 1 1 d .
C40 C 0.7818(3) -0.0145(3) 1.10386(18) 0.0464(11) Uani 1 1 d .
H40 H 0.8053 0.0357 1.1198 0.056 Uiso 1 1 calc R
C41 C 0.7650(3) -0.0784(3) 1.1379(2) 0.0562(13) Uani 1 1 d .
H41 H 0.7771 -0.0712 1.1765 0.067 Uiso 1 1 calc R
C42 C 0.7296(3) -0.1548(3) 1.1149(2) 0.0660(15) Uani 1 1 d .
H42 H 0.7185 -0.1981 1.1383 0.079 Uiso 1 1 calc R
C43 C 0.7118(3) -0.1652(3) 1.0588(2) 0.0602(14) Uani 1 1 d .
H43 H 0.6888 -0.2162 1.0440 0.072 Uiso 1 1 calc R
C44 C 0.7272(3) -0.1002(3) 1.02170(19) 0.0458(11) Uani 1 1 d .
C45 C 0.7067(3) -0.1097(3) 0.96283(19) 0.0472(12) Uani 1 1 d .
H45 H 0.6826 -0.1599 0.9474 0.057 Uiso 1 1 calc R
C46 C 0.7218(3) -0.0461(3) 0.92846(19) 0.0428(11) Uani 1 1 d .
H46 H 0.7074 -0.0529 0.8898 0.051 Uiso 1 1 calc R
C47 C 0.7592(2) 0.0300(3) 0.95130(17) 0.0337(10) Uani 1 1 d .
C48 C 0.6099(2) 0.2271(2) 1.02074(16) 0.0324(9) Uani 1 1 d .
C49 C 0.6054(3) 0.2198(3) 1.07740(16) 0.0383(10) Uani 1 1 d .
H49 H 0.6506 0.1930 1.1016 0.046 Uiso 1 1 calc R
C50 C 0.5353(3) 0.2516(3) 1.09821(18) 0.0427(11) Uani 1 1 d .
H50 H 0.5335 0.2456 1.1360 0.051 Uiso 1 1 calc R
C51 C 0.4678(3) 0.2922(3) 1.06283(18) 0.0412(11) Uani 1 1 d .
H51 H 0.4207 0.3136 1.0768 0.049 Uiso 1 1 calc R
C52 C 0.4705(2) 0.3010(2) 1.00642(17) 0.0354(10) Uani 1 1 d .
H52 H 0.4257 0.3292 0.9827 0.042 Uiso 1 1 calc R
C53 C 0.5394(2) 0.2680(2) 0.98575(16) 0.0309(9) Uani 1 1 d .
C54 C 0.4781(3) 0.3051(3) 0.88985(16) 0.0423(11) Uani 1 1 d .
H54A H 0.4274 0.2704 0.8891 0.063 Uiso 1 1 calc R
H54B H 0.4939 0.3047 0.8536 0.063 Uiso 1 1 calc R
H54C H 0.4652 0.3617 0.8995 0.063 Uiso 1 1 calc R
C55 C -0.0409(4) 0.1837(5) 0.8607(3) 0.092(2) Uani 1 1 d .
H55A H -0.0208 0.1258 0.8631 0.111 Uiso 1 1 calc R
H55B H -0.0856 0.1898 0.8272 0.111 Uiso 1 1 calc R
C56 C 0.0283(6) 0.2372(6) 0.8583(3) 0.147(4) Uani 1 1 d .
H56A H 0.0094 0.2833 0.8326 0.176 Uiso 1 1 calc R
H56B H 0.0751 0.2071 0.8455 0.176 Uiso 1 1 calc R
C57 C 0.0593(4) 0.2700(5) 0.9169(3) 0.122(3) Uani 1 1 d .
H57A H 0.1169 0.2481 0.9328 0.146 Uiso 1 1 calc R
H57B H 0.0616 0.3310 0.9172 0.146 Uiso 1 1 calc R
C58 C -0.0068(4) 0.2390(5) 0.9484(2) 0.0836(19) Uani 1 1 d .
H58A H 0.0184 0.1965 0.9754 0.100 Uiso 1 1 calc R
H58B H -0.0284 0.2849 0.9683 0.100 Uiso 1 1 calc R
C59 C 0.9195(7) 0.4805(10) 0.8967(4) 0.189(6) Uani 1 1 d .
H59A H 0.9032 0.4377 0.8682 0.227 Uiso 1 1 calc R
H59B H 0.9808 0.4947 0.8992 0.227 Uiso 1 1 calc R
C60 C 0.8622(9) 0.5570(6) 0.8847(4) 0.171(5) Uani 1 1 d .
H60A H 0.8850 0.5955 0.8601 0.205 Uiso 1 1 calc R
H60B H 0.8030 0.5413 0.8674 0.205 Uiso 1 1 calc R
C61 C 0.8642(12) 0.5959(8) 0.9408(5) 0.282(10) Uani 1 1 d .
H61A H 0.9104 0.6376 0.9491 0.338 Uiso 1 1 calc R
H61B H 0.8086 0.6223 0.9426 0.338 Uiso 1 1 calc R
C62 C 0.8809(7) 0.5264(8) 0.9784(4) 0.162(4) Uani 1 1 d .
H62A H 0.9290 0.5402 1.0087 0.195 Uiso 1 1 calc R
H62B H 0.8295 0.5158 0.9945 0.195 Uiso 1 1 calc R
C63 C 0.2000(5) 0.2930(6) 0.7480(3) 0.125(3) Uani 1 1 d .
H63A H 0.1589 0.3216 0.7191 0.150 Uiso 1 1 calc R
H63B H 0.1677 0.2581 0.7698 0.150 Uiso 1 1 calc R
C64 C 0.2627(7) 0.2419(5) 0.7235(3) 0.132(3) Uani 1 1 d .
H64A H 0.2362 0.2214 0.6865 0.158 Uiso 1 1 calc R
H64B H 0.2840 0.1944 0.7473 0.158 Uiso 1 1 calc R
C65 C 0.3357(7) 0.3044(6) 0.7204(4) 0.146(4) Uani 1 1 d .
H65A H 0.3925 0.2787 0.7336 0.175 Uiso 1 1 calc R
H65B H 0.3328 0.3235 0.6822 0.175 Uiso 1 1 calc R
C66 C 0.3225(6) 0.3727(5) 0.7555(3) 0.120(3) Uani 1 1 d .
H66A H 0.3756 0.3835 0.7828 0.144 Uiso 1 1 calc R
H66B H 0.3078 0.4232 0.7333 0.144 Uiso 1 1 calc R
C67 C 0.3657(4) 0.5242(4) 0.9275(4) 0.101(3) Uani 1 1 d .
H67A H 0.4219 0.5063 0.9200 0.121 Uiso 1 1 calc R
H67B H 0.3737 0.5768 0.9481 0.121 Uiso 1 1 calc R
C68 C 0.3016(8) 0.5356(5) 0.8738(3) 0.150(5) Uani 1 1 d .
H68A H 0.2884 0.5946 0.8664 0.181 Uiso 1 1 calc R
H68B H 0.3238 0.5117 0.8425 0.181 Uiso 1 1 calc R
C69 C 0.2247(5) 0.4897(5) 0.8837(3) 0.119(3) Uani 1 1 d .
H69A H 0.1920 0.4661 0.8492 0.143 Uiso 1 1 calc R
H69B H 0.1863 0.5261 0.9002 0.143 Uiso 1 1 calc R
C70 C 0.2614(4) 0.4237(4) 0.9226(2) 0.0747(16) Uani 1 1 d .
H70A H 0.2181 0.4030 0.9432 0.090 Uiso 1 1 calc R
H70B H 0.2820 0.3771 0.9029 0.090 Uiso 1 1 calc R

loop_
_atom_site_aniso_label
_atom_site_aniso_U_11
_atom_site_aniso_U_22
_atom_site_aniso_U_33
_atom_site_aniso_U_23
_atom_site_aniso_U_13
_atom_site_aniso_U_12
Zn1 0.0339(3) 0.0349(3) 0.0310(3) 0.0008(2) 0.01244(19) 0.0021(2)
O1 0.0426(17) 0.0436(18) 0.0321(15) 0.0095(13) 0.0139(13) -0.0075(14)
O2 0.0355(16) 0.0438(18) 0.0360(15) 0.0045(13) 0.0124(12) 0.0093(13)
O3 0.051(2) 0.094(3) 0.071(2) -0.023(2) 0.0295(18) -0.017(2)
O4 0.164(6) 0.165(6) 0.131(5) -0.005(5) -0.003(4) -0.012(5)
O5 0.169(6) 0.145(5) 0.121(4) -0.047(4) 0.069(4) -0.006(4)
O6 0.069(2) 0.078(3) 0.070(2) 0.001(2) 0.000(2) 0.002(2)
N1 0.0362(18) 0.0275(19) 0.0309(17) -0.0014(15) 0.0134(14) -0.0050(16)
N2 0.0418(19) 0.039(2) 0.0321(18) -0.0039(16) 0.0121(15) -0.0035(17)
N3 0.0318(18) 0.039(2) 0.0303(17) -0.0021(16) 0.0120(14) 0.0073(16)
N4 0.0358(19) 0.039(2) 0.0358(18) -0.0047(16) 0.0098(15) 0.0031(16)
C1 0.038(2) 0.030(2) 0.028(2) 0.0018(17) 0.0125(17) 0.0003(18)
C2 0.050(3) 0.023(2) 0.043(2) -0.0043(19) 0.019(2) -0.005(2)
C3 0.054(3) 0.031(3) 0.048(3) -0.007(2) 0.031(2) -0.002(2)
C4 0.047(3) 0.032(3) 0.035(2) 0.0016(18) 0.0231(19) 0.002(2)
C5 0.061(3) 0.033(3) 0.049(3) 0.000(2) 0.035(2) 0.004(2)
C6 0.055(3) 0.039(3) 0.059(3) 0.008(2) 0.037(2) 0.007(2)
C7 0.050(3) 0.031(3) 0.059(3) 0.008(2) 0.024(2) -0.001(2)
C8 0.049(3) 0.027(2) 0.049(3) -0.002(2) 0.024(2) 0.000(2)
C9 0.041(2) 0.027(2) 0.030(2) 0.0027(17) 0.0139(17) 0.0016(18)
C10 0.038(2) 0.022(2) 0.031(2) 0.0025(17) 0.0120(17) 0.0003(18)
C11 0.038(2) 0.027(2) 0.033(2) -0.0044(17) 0.0198(18) -0.0049(19)
C12 0.036(2) 0.025(2) 0.040(2) 0.0024(18) 0.0165(19) -0.0048(18)
C13 0.047(3) 0.035(3) 0.032(2) -0.0075(19) 0.0147(19) -0.002(2)
C14 0.055(3) 0.034(3) 0.046(3) -0.011(2) 0.026(2) -0.001(2)
C15 0.042(2) 0.027(2) 0.051(3) -0.004(2) 0.023(2) -0.004(2)
C16 0.050(3) 0.033(3) 0.061(3) -0.001(2) 0.023(2) 0.006(2)
C17 0.054(3) 0.043(3) 0.067(3) 0.009(3) 0.017(3) 0.015(2)
C18 0.065(3) 0.054(3) 0.045(3) 0.007(2) 0.012(2) 0.006(3)
C19 0.054(3) 0.039(3) 0.040(2) -0.001(2) 0.019(2) 0.001(2)
C20 0.042(2) 0.025(2) 0.040(2) 0.0003(18) 0.0187(19) -0.0050(19)
C21 0.035(2) 0.026(2) 0.034(2) 0.0001(17) 0.0120(18) 0.0045(18)
C22 0.046(3) 0.042(3) 0.035(2) 0.005(2) 0.013(2) -0.003(2)
C23 0.047(3) 0.057(3) 0.041(3) -0.003(2) 0.004(2) -0.009(2)
C24 0.043(3) 0.058(3) 0.050(3) -0.006(2) 0.003(2) -0.017(2)
C25 0.038(2) 0.041(3) 0.045(3) 0.002(2) 0.017(2) -0.008(2)
C26 0.033(2) 0.032(2) 0.036(2) -0.0001(18) 0.0135(18) 0.0033(19)
C27 0.052(3) 0.050(3) 0.041(2) 0.014(2) 0.019(2) -0.008(2)
C28 0.035(2) 0.036(2) 0.027(2) -0.0018(19) 0.0140(17) 0.001(2)
C29 0.044(3) 0.034(3) 0.037(2) -0.0021(19) 0.015(2) 0.007(2)
C30 0.047(3) 0.036(3) 0.040(2) -0.008(2) 0.011(2) -0.004(2)
C31 0.036(2) 0.039(3) 0.035(2) -0.0009(19) 0.0136(18) -0.001(2)
C32 0.046(3) 0.053(3) 0.034(2) -0.006(2) 0.008(2) -0.009(2)
C33 0.032(2) 0.069(4) 0.049(3) -0.002(3) 0.006(2) -0.004(2)
C34 0.038(3) 0.055(3) 0.050(3) 0.003(2) 0.014(2) 0.011(2)
C35 0.036(2) 0.036(3) 0.042(2) 0.0002(19) 0.0125(19) 0.004(2)
C36 0.032(2) 0.037(3) 0.030(2) 0.0033(18) 0.0126(17) 0.0024(19)
C37 0.033(2) 0.029(2) 0.031(2) 0.0006(17) 0.0148(17) 0.0027(18)
C38 0.026(2) 0.031(2) 0.040(2) 0.0004(19) 0.0089(17) 0.0051(18)
C39 0.027(2) 0.036(3) 0.047(3) 0.003(2) 0.0108(19) 0.0024(19)
C40 0.039(3) 0.049(3) 0.052(3) 0.007(2) 0.012(2) 0.000(2)
C41 0.053(3) 0.065(4) 0.050(3) 0.019(3) 0.009(2) -0.009(3)
C42 0.063(3) 0.058(4) 0.074(4) 0.030(3) 0.005(3) -0.016(3)
C43 0.050(3) 0.044(3) 0.083(4) 0.017(3) 0.005(3) -0.015(2)
C44 0.031(2) 0.044(3) 0.061(3) 0.002(2) 0.005(2) -0.003(2)
C45 0.040(3) 0.037(3) 0.064(3) -0.007(2) 0.006(2) -0.004(2)
C46 0.033(2) 0.045(3) 0.049(3) -0.012(2) 0.004(2) 0.004(2)
C47 0.029(2) 0.031(2) 0.044(2) 0.0016(19) 0.0130(18) 0.0035(18)
C48 0.034(2) 0.031(2) 0.036(2) -0.0035(18) 0.0140(18) -0.0016(18)
C49 0.044(3) 0.041(3) 0.031(2) 0.0007(19) 0.0123(19) 0.009(2)
C50 0.048(3) 0.044(3) 0.041(2) -0.004(2) 0.021(2) -0.001(2)
C51 0.038(2) 0.038(3) 0.054(3) -0.009(2) 0.026(2) -0.004(2)
C52 0.030(2) 0.030(2) 0.048(2) -0.004(2) 0.0117(18) 0.0025(19)
C53 0.033(2) 0.028(2) 0.036(2) 0.0004(18) 0.0156(18) 0.0000(18)
C54 0.036(2) 0.050(3) 0.040(2) 0.009(2) 0.0062(19) 0.007(2)
C55 0.078(4) 0.129(6) 0.076(4) -0.027(4) 0.030(3) -0.008(4)
C56 0.136(7) 0.214(10) 0.116(6) -0.059(7) 0.087(6) -0.079(7)
C57 0.068(4) 0.160(8) 0.147(7) -0.062(6) 0.045(5) -0.040(5)
C58 0.070(4) 0.122(6) 0.058(3) -0.010(4) 0.013(3) -0.032(4)
C59 0.162(9) 0.339(19) 0.069(6) 0.025(8) 0.030(6) 0.049(11)
C60 0.256(13) 0.118(8) 0.116(8) 0.017(7) -0.020(8) -0.056(8)
C61 0.54(3) 0.156(12) 0.135(11) 0.030(10) 0.028(14) -0.136(15)
C62 0.175(9) 0.178(11) 0.147(9) -0.083(9) 0.063(7) -0.049(8)
C63 0.103(6) 0.172(9) 0.103(6) -0.013(6) 0.025(5) -0.017(6)
C64 0.220(11) 0.090(6) 0.084(5) -0.006(5) 0.026(6) 0.034(7)
C65 0.200(10) 0.108(8) 0.151(8) -0.014(6) 0.085(8) 0.032(7)
C66 0.142(7) 0.118(7) 0.113(6) 0.000(5) 0.055(5) -0.008(6)
C67 0.084(5) 0.058(4) 0.182(8) -0.038(5) 0.078(5) -0.016(4)
C68 0.335(15) 0.055(5) 0.089(6) 0.000(4) 0.111(8) -0.003(7)
C69 0.145(7) 0.103(6) 0.084(5) -0.013(4) -0.039(5) 0.065(6)
C70 0.060(4) 0.073(4) 0.091(4) 0.003(4) 0.015(3) -0.004(3)

loop_
_atom_type_symbol
_atom_type_description
_atom_type_scat_dispersion_real
_atom_type_scat_dispersion_imag
_atom_type_scat_source
C C 0.0033 0.0016 'International Tables Vol C Tables 4.2.6.8 and 6.1.1.4'
H H 0.0000 0.0000 'International Tables Vol C Tables 4.2.6.8 and 6.1.1.4'
N N 0.0061 0.0033 'International Tables Vol C Tables 4.2.6.8 and 6.1.1.4'
O O 0.0106 0.0060 'International Tables Vol C Tables 4.2.6.8 and 6.1.1.4'
Zn Zn 0.2839 1.4301 'International Tables Vol C Tables 4.2.6.8 and 6.1.1.4'

loop_
_geom_angle_atom_site_label_1
_geom_angle_atom_site_label_2
_geom_angle_atom_site_label_3
_geom_angle
N3 Zn1 N1 165.50(12)
N3 Zn1 N4 94.66(12)
N1 Zn1 N4 95.82(12)
N3 Zn1 N2 95.45(13)
N1 Zn1 N2 93.92(12)
N4 Zn1 N2 93.32(12)
N3 Zn1 O1 93.79(11)
N1 Zn1 O1 76.05(11)
N4 Zn1 O1 91.02(11)
N2 Zn1 O1 169.43(10)
N3 Zn1 O2 75.30(11)
N1 Zn1 O2 92.74(11)
N4 Zn1 O2 166.90(11)
N2 Zn1 O2 95.97(11)
O1 Zn1 O2 81.43(10)
C26 O1 C27 118.2(3)
C26 O1 Zn1 111.7(2)
C27 O1 Zn1 128.5(2)
C53 O2 C54 118.8(3)
C53 O2 Zn1 111.4(2)
C54 O2 Zn1 127.4(2)
C55 O3 C58 107.3(4)
C62 O4 C59 106.2(9)
C66 O5 C63 106.7(6)
C70 O6 C67 107.0(5)
C21 N1 C1 116.9(3)
C21 N1 Zn1 118.9(2)
C1 N1 Zn1 119.4(2)
C12 N2 Zn1 104.8(2)
C12 N2 H2A 110.8
Zn1 N2 H2A 110.8
C12 N2 H2B 110.8
Zn1 N2 H2B 110.8
H2A N2 H2B 108.9
C48 N3 C28 117.6(3)
C48 N3 Zn1 119.7(2)
C28 N3 Zn1 117.4(2)
C47 N4 Zn1 109.3(2)
C47 N4 H4A 109.8
Zn1 N4 H4A 109.8
C47 N4 H4B 109.8
Zn1 N4 H4B 109.8
H4A N4 H4B 108.3
C10 C1 N1 121.6(3)
C10 C1 C2 118.8(3)
N1 C1 C2 119.5(3)
C3 C2 C1 121.8(4)
C3 C2 H2 119.1
C1 C2 H2 119.1
C2 C3 C4 121.3(4)
C2 C3 H3 119.4
C4 C3 H3 119.4
C3 C4 C5 122.7(4)
C3 C4 C9 118.3(3)
C5 C4 C9 118.9(4)
C6 C5 C4 121.8(4)
C6 C5 H5 119.1
C4 C5 H5 119.1
C5 C6 C7 119.5(4)
C5 C6 H6 120.2
C7 C6 H6 120.2
C8 C7 C6 121.0(4)
C8 C7 H7 119.5
C6 C7 H7 119.5
C7 C8 C9 121.2(4)
C7 C8 H8 119.4
C9 C8 H8 119.4
C8 C9 C4 117.5(3)
C8 C9 C10 122.6(3)
C4 C9 C10 119.9(3)
C1 C10 C9 119.9(3)
C1 C10 C11 120.0(3)
C9 C10 C11 120.1(3)
C12 C11 C20 118.3(4)
C12 C11 C10 119.8(4)
C20 C11 C10 121.9(3)
C11 C12 C13 121.6(4)
C11 C12 N2 119.0(3)
C13 C12 N2 119.1(3)
C14 C13 C12 120.8(4)
C14 C13 H13 119.6
C12 C13 H13 119.6
C13 C14 C15 120.9(4)
C13 C14 H14 119.5
C15 C14 H14 119.5
C16 C15 C14 122.6(4)
C16 C15 C20 119.2(4)
C14 C15 C20 118.2(4)
C17 C16 C15 121.5(4)
C17 C16 H16 119.2
C15 C16 H16 119.2
C16 C17 C18 119.7(4)
C16 C17 H17 120.1
C18 C17 H17 120.1
C19 C18 C17 120.7(4)
C19 C18 H18 119.6
C17 C18 H18 119.6
C18 C19 C20 121.5(4)
C18 C19 H19 119.3
C20 C19 H19 119.3
C19 C20 C11 122.7(4)
C19 C20 C15 117.3(4)
C11 C20 C15 120.1(4)
N1 C21 C22 124.7(4)
N1 C21 C26 119.7(3)
C22 C21 C26 115.5(4)
C23 C22 C21 122.0(4)
C23 C22 H22 119.0
C21 C22 H22 119.0
C24 C23 C22 120.7(4)
C24 C23 H23 119.7
C22 C23 H23 119.7
C23 C24 C25 119.4(4)
C23 C24 H24 120.3
C25 C24 H24 120.3
C26 C25 C24 120.1(4)
C26 C25 H25 120.0
C24 C25 H25 120.0
C25 C26 O1 124.4(4)
C25 C26 C21 122.3(4)
O1 C26 C21 113.3(3)
O1 C27 H27A 109.5
O1 C27 H27B 109.5
H27A C27 H27B 109.5
O1 C27 H27C 109.5
H27A C27 H27C 109.5
H27B C27 H27C 109.5
C37 C28 N3 121.6(4)
C37 C28 C29 118.1(4)
N3 C28 C29 120.1(4)
C30 C29 C28 121.7(4)
C30 C29 H29 119.1
C28 C29 H29 119.1
C29 C30 C31 122.0(4)
C29 C30 H30 119.0
C31 C30 H30 119.0
C32 C31 C30 123.1(4)
C32 C31 C36 118.9(4)
C30 C31 C36 117.9(4)
C33 C32 C31 121.4(4)
C33 C32 H32 119.3
C31 C32 H32 119.3
C32 C33 C34 119.7(4)
C32 C33 H33 120.2
C34 C33 H33 120.2
C35 C34 C33 120.8(4)
C35 C34 H34 119.6
C33 C34 H34 119.6
C34 C35 C36 121.0(4)
C34 C35 H35 119.5
C36 C35 H35 119.5
C35 C36 C31 118.1(4)
C35 C36 C37 122.0(4)
C31 C36 C37 119.9(4)
C28 C37 C36 120.3(4)
C28 C37 C38 119.3(3)
C36 C37 C38 120.4(3)
C47 C38 C39 118.0(4)
C47 C38 C37 121.5(4)
C39 C38 C37 120.4(3)
C44 C39 C40 117.9(4)
C44 C39 C38 120.1(4)
C40 C39 C38 122.0(4)
C41 C40 C39 121.2(5)
C41 C40 H40 119.4
C39 C40 H40 119.4
C40 C41 C42 120.5(5)
C40 C41 H41 119.7
C42 C41 H41 119.7
C43 C42 C41 119.8(5)
C43 C42 H42 120.1
C41 C42 H42 120.1
C42 C43 C44 121.7(5)
C42 C43 H43 119.1
C44 C43 H43 119.1
C45 C44 C39 119.0(4)
C45 C44 C43 122.1(4)
C39 C44 C43 118.8(4)
C46 C45 C44 120.7(4)
C46 C45 H45 119.6
C44 C45 H45 119.6
C45 C46 C47 120.1(4)
C45 C46 H46 119.9
C47 C46 H46 119.9
C38 C47 C46 122.0(4)
C38 C47 N4 118.9(4)
C46 C47 N4 118.9(4)
N3 C48 C49 124.1(4)
N3 C48 C53 118.9(3)
C49 C48 C53 116.9(4)
C50 C49 C48 121.5(4)
C50 C49 H49 119.3
C48 C49 H49 119.3
C51 C50 C49 120.0(4)
C51 C50 H50 120.0
C49 C50 H50 120.0
C50 C51 C52 119.9(4)
C50 C51 H51 120.0
C52 C51 H51 120.0
C53 C52 C51 119.8(4)
C53 C52 H52 120.1
C51 C52 H52 120.1
C52 C53 O2 124.8(4)
C52 C53 C48 121.8(4)
O2 C53 C48 113.4(3)
O2 C54 H54A 109.5
O2 C54 H54B 109.5
H54A C54 H54B 109.5
O2 C54 H54C 109.5
H54A C54 H54C 109.5
H54B C54 H54C 109.5
C56 C55 O3 108.7(5)
C56 C55 H55A 109.9
O3 C55 H55A 109.9
C56 C55 H55B 109.9
O3 C55 H55B 109.9
H55A C55 H55B 108.3
C55 C56 C57 106.4(6)
C55 C56 H56A 110.5
C57 C56 H56A 110.5
C55 C56 H56B 110.5
C57 C56 H56B 110.5
H56A C56 H56B 108.6
C58 C57 C56 104.3(5)
C58 C57 H57A 110.9
C56 C57 H57A 110.9
C58 C57 H57B 110.9
C56 C57 H57B 110.9
H57A C57 H57B 108.9
O3 C58 C57 106.4(5)
O3 C58 H58A 110.5
C57 C58 H58A 110.5
O3 C58 H58B 110.5
C57 C58 H58B 110.5
H58A C58 H58B 108.6
O4 C59 C60 102.1(8)
O4 C59 H59A 111.3
C60 C59 H59A 111.3
O4 C59 H59B 111.3
C60 C59 H59B 111.3
H59A C59 H59B 109.2
C61 C60 C59 104.5(10)
C61 C60 H60A 110.8
C59 C60 H60A 110.8
C61 C60 H60B 110.9
C59 C60 H60B 110.9
H60A C60 H60B 108.9
C62 C61 C60 103.6(11)
C62 C61 H61A 111.0
C60 C61 H61A 111.0
C62 C61 H61B 111.0
C60 C61 H61B 111.0
H61A C61 H61B 109.0
O4 C62 C61 111.4(10)
O4 C62 H62A 109.3
C61 C62 H62A 109.3
O4 C62 H62B 109.3
C61 C62 H62B 109.3
H62A C62 H62B 108.0
O5 C63 C64 104.0(7)
O5 C63 H63A 111.0
C64 C63 H63A 111.0
O5 C63 H63B 111.0
C64 C63 H63B 111.0
H63A C63 H63B 109.0
C63 C64 C65 102.5(7)
C63 C64 H64A 111.3
C65 C64 H64A 111.3
C63 C64 H64B 111.3
C65 C64 H64B 111.3
H64A C64 H64B 109.2
C66 C65 C64 106.0(8)
C66 C65 H65A 110.5
C64 C65 H65A 110.5
C66 C65 H65B 110.5
C64 C65 H65B 110.5
H65A C65 H65B 108.7
O5 C66 C65 108.4(7)
O5 C66 H66A 110.0
C65 C66 H66A 110.0
O5 C66 H66B 110.0
C65 C66 H66B 110.0
H66A C66 H66B 108.4
O6 C67 C68 107.4(6)
O6 C67 H67A 110.2
C68 C67 H67A 110.2
O6 C67 H67B 110.2
C68 C67 H67B 110.2
H67A C67 H67B 108.5
C69 C68 C67 103.0(6)
C69 C68 H68A 111.2
C67 C68 H68A 111.2
C69 C68 H68B 111.2
C67 C68 H68B 111.2
H68A C68 H68B 109.1
C68 C69 C70 103.6(6)
C68 C69 H69A 111.0
C70 C69 H69A 111.0
C68 C69 H69B 111.0
C70 C69 H69B 111.0
H69A C69 H69B 109.0
O6 C70 C69 104.7(5)
O6 C70 H70A 110.8
C69 C70 H70A 110.8
O6 C70 H70B 110.8
C69 C70 H70B 110.8
H70A C70 H70B 108.9

loop_
_geom_bond_atom_site_label_1
_geom_bond_atom_site_label_2
_geom_bond_distance
Zn1 N3 1.982(3)
Zn1 N1 1.991(3)
Zn1 N4 2.229(3)
Zn1 N2 2.243(3)
Zn1 O1 2.306(3)
Zn1 O2 2.317(3)
O1 C26 1.388(4)
O1 C27 1.428(4)
O2 C53 1.385(4)
O2 C54 1.424(4)
O3 C55 1.405(6)
O3 C58 1.418(6)
O4 C62 1.416(10)
O4 C59 1.461(10)
O5 C66 1.403(8)
O5 C63 1.424(9)
O6 C70 1.405(6)
O6 C67 1.411(7)
N1 C21 1.391(5)
N1 C1 1.407(5)
N2 C12 1.423(5)
N2 H2A 0.9000
N2 H2B 0.9000
N3 C48 1.397(5)
N3 C28 1.400(5)
N4 C47 1.431(5)
N4 H4A 0.9000
N4 H4B 0.9000
C1 C10 1.385(5)
C1 C2 1.429(5)
C2 C3 1.355(5)
C2 H2 0.9300
C3 C4 1.408(6)
C3 H3 0.9300
C4 C5 1.417(5)
C4 C9 1.426(5)
C5 C6 1.352(6)
C5 H5 0.9300
C6 C7 1.392(6)
C6 H6 0.9300
C7 C8 1.370(5)
C7 H7 0.9300
C8 C9 1.416(5)
C8 H8 0.9300
C9 C10 1.435(5)
C10 C11 1.494(5)
C11 C12 1.377(5)
C11 C20 1.424(5)
C12 C13 1.408(5)
C13 C14 1.342(6)
C13 H13 0.9300
C14 C15 1.421(6)
C14 H14 0.9300
C15 C16 1.410(6)
C15 C20 1.432(5)
C16 C17 1.356(6)
C16 H16 0.9300
C17 C18 1.401(6)
C17 H17 0.9300
C18 C19 1.363(6)
C18 H18 0.9300
C19 C20 1.419(5)
C19 H19 0.9300
C21 C22 1.397(5)
C21 C26 1.419(5)
C22 C23 1.375(6)
C22 H22 0.9300
C23 C24 1.376(6)
C23 H23 0.9300
C24 C25 1.376(6)
C24 H24 0.9300
C25 C26 1.368(5)
C25 H25 0.9300
C27 H27A 0.9600
C27 H27B 0.9600
C27 H27C 0.9600
C28 C37 1.385(5)
C28 C29 1.437(5)
C29 C30 1.345(6)
C29 H29 0.9300
C30 C31 1.405(6)
C30 H30 0.9300
C31 C32 1.404(5)
C31 C36 1.426(5)
C32 C33 1.371(6)
C32 H32 0.9300
C33 C34 1.393(6)
C33 H33 0.9300
C34 C35 1.367(5)
C34 H34 0.9300
C35 C36 1.414(5)
C35 H35 0.9300
C36 C37 1.435(5)
C37 C38 1.482(5)
C38 C47 1.375(5)
C38 C39 1.434(5)
C39 C44 1.416(6)
C39 C40 1.423(6)
C40 C41 1.366(6)
C40 H40 0.9300
C41 C42 1.404(7)
C41 H41 0.9300
C42 C43 1.350(7)
C42 H42 0.9300
C43 C44 1.421(6)
C43 H43 0.9300
C44 C45 1.414(6)
C45 C46 1.360(6)
C45 H45 0.9300
C46 C47 1.409(6)
C46 H46 0.9300
C48 C49 1.398(5)
C48 C53 1.412(5)
C49 C50 1.383(5)
C49 H49 0.9300
C50 C51 1.383(6)
C50 H50 0.9300
C51 C52 1.388(6)
C51 H51 0.9300
C52 C53 1.372(5)
C52 H52 0.9300
C54 H54A 0.9600
C54 H54B 0.9600
C54 H54C 0.9600
C55 C56 1.383(9)
C55 H55A 0.9700
C55 H55B 0.9700
C56 C57 1.508(9)
C56 H56A 0.9700
C56 H56B 0.9700
C57 C58 1.481(8)
C57 H57A 0.9700
C57 H57B 0.9700
C58 H58A 0.9700
C58 H58B 0.9700
C59 C60 1.502(13)
C59 H59A 0.9700
C59 H59B 0.9700
C60 C61 1.491(14)
C60 H60A 0.9700
C60 H60B 0.9700
C61 C62 1.425(13)
C61 H61A 0.9700
C61 H61B 0.9700
C62 H62A 0.9700
C62 H62B 0.9700
C63 C64 1.480(10)
C63 H63A 0.9700
C63 H63B 0.9700
C64 C65 1.522(11)
C64 H64A 0.9700
C64 H64B 0.9700
C65 C66 1.420(9)
C65 H65A 0.9700
C65 H65B 0.9700
C66 H66A 0.9700
C66 H66B 0.9700
C67 C68 1.494(10)
C67 H67A 0.9700
C67 H67B 0.9700
C68 C69 1.461(11)
C68 H68A 0.9700
C68 H68B 0.9700
C69 C70 1.454(8)
C69 H69A 0.9700
C69 H69B 0.9700
C70 H70A 0.9700
C70 H70B 0.9700
